data_7056703
loop_
_publ_author_name
'Deb, Mayukh'
'Singh, Jatinder'
'Mallik, Shuvadip'
'Hazra, Susanta'
'Elias, Anil J.'

_publ_section_title
;
 Borylation, silylation and selenation of C-H bonds in metal sandwich
 compounds by applying a directing group strategy
;
_journal_name_full 'New J. Chem.'
_journal_paper_doi 10.1039/C7NJ02388J
_journal_year 2017
_chemical_formula_moiety 'C44 H40 Co N O S Si'
_chemical_formula_sum 'C44 H40 Co N O S Si'
_chemical_formula_weight 717.85
_space_group_crystal_system triclinic
_space_group_IT_number 2
_space_group_name_Hall '-P 1'
_space_group_name_H-M_alt 'P -1'
_symmetry_space_group_name_Hall '-P 1'
_symmetry_space_group_name_H-M 'P -1'
_atom_sites_solution_hydrogens mixed
_audit_creation_method SHELXL-2014/7
_audit_update_record
;
2017-10-13 deposited with the CCDC.
2017-10-23 downloaded from the CCDC.
;
_cell_angle_alpha 84.63(2)
_cell_angle_beta 86.64(2)
_cell_angle_gamma 72.88(3)
_cell_formula_units_Z 4
_cell_length_a 13.00(3)
_cell_length_b 13.25(3)
_cell_length_c 23.77(5)
_cell_measurement_reflns_used 4705
_cell_measurement_temperature 273(2)
_cell_measurement_theta_max 24.317
_cell_measurement_theta_min 2.298
_cell_volume 3894(15)
_computing_cell_refinement 'SAINT v8.37A (Bruker, 2015)'
_computing_data_collection 'Bruker SMART APEX-II'
_computing_data_reduction 'SAINT v8.37A (Bruker, 2015)'
_computing_molecular_graphics 'DIAMOND 3.2'
_computing_publication_material SHELXTL
_computing_structure_refinement 'SHELXL-2014/7 (Sheldrick, 2014)'
_computing_structure_solution 'SHELXT 2014/5 Bruker-AXS, Madison WI'
_diffrn_ambient_temperature 273(2)
_diffrn_measured_fraction_theta_full 0.986
_diffrn_measured_fraction_theta_max 0.986
_diffrn_measurement_device_type 'Bruker APEX-II CCD'
_diffrn_measurement_method '\f and \w scans'
_diffrn_radiation_type MoK\a
_diffrn_radiation_wavelength 0.71073
_diffrn_reflns_av_R_equivalents 0.0566
_diffrn_reflns_av_unetI/netI 0.0831
_diffrn_reflns_Laue_measured_fraction_full 0.986
_diffrn_reflns_Laue_measured_fraction_max 0.986
_diffrn_reflns_limit_h_max 15
_diffrn_reflns_limit_h_min -15
_diffrn_reflns_limit_k_max 15
_diffrn_reflns_limit_k_min -7
_diffrn_reflns_limit_l_max 28
_diffrn_reflns_limit_l_min -28
_diffrn_reflns_number 20295
_diffrn_reflns_point_group_measured_fraction_full 0.986
_diffrn_reflns_point_group_measured_fraction_max 0.986
_diffrn_reflns_theta_full 24.999
_diffrn_reflns_theta_max 24.999
_diffrn_reflns_theta_min 1.767
_exptl_absorpt_coefficient_mu 0.558
_exptl_absorpt_correction_T_max 0.934
_exptl_absorpt_correction_T_min 0.832
_exptl_absorpt_correction_type multi-scan
_exptl_absorpt_process_details '(SADABS; Bruker; 2014)'
_exptl_crystal_colour red
_exptl_crystal_density_diffrn 1.224
_exptl_crystal_description block
_exptl_crystal_F_000 1504
_exptl_crystal_size_max 0.368
_exptl_crystal_size_mid 0.246
_exptl_crystal_size_min 0.152
_refine_diff_density_max 0.802
_refine_diff_density_min -0.347
_refine_diff_density_rms 0.077
_refine_ls_extinction_method none
_refine_ls_goodness_of_fit_ref 0.916
_refine_ls_hydrogen_treatment mixed
_refine_ls_matrix_type full
_refine_ls_number_parameters 899
_refine_ls_number_reflns 13544
_refine_ls_number_restraints 0
_refine_ls_restrained_S_all 0.916
_refine_ls_R_factor_all 0.0966
_refine_ls_R_factor_gt 0.0559
_refine_ls_shift/su_max 0.002
_refine_ls_shift/su_mean 0.000
_refine_ls_structure_factor_coef Fsqd
_refine_ls_weighting_details 'w=1/[\s^2^(Fo^2^)+(0.0638P)^2^] where P=(Fo^2^+2Fc^2^)/3'
_refine_ls_weighting_scheme calc
_refine_ls_wR_factor_gt 0.1212
_refine_ls_wR_factor_ref 0.1339
_reflns_Friedel_coverage 0.000
_reflns_number_gt 7900
_reflns_number_total 13544
_reflns_threshold_expression 'I > 2\s(I)'
_cod_data_source_file c7nj02388j2.cif
_cod_data_source_block 7
_cod_original_cell_volume 3895(13)
_cod_database_code 7056703
_shelx_shelxl_version_number 2014/7
_shelx_space_group_comment
;
The symmetry employed for this shelxl refinement is uniquely defined
by the following loop, which should always be used as a source of
symmetry information in preference to the above space-group names.
They are only intended as comments.
;
_shelx_estimated_absorpt_t_min 0.848
_shelx_estimated_absorpt_t_max 0.919

loop_
_space_group_symop_operation_xyz
'x, y, z'
'-x, -y, -z'

loop_
_atom_site_label
_atom_site_type_symbol
_atom_site_fract_x
_atom_site_fract_y
_atom_site_fract_z
_atom_site_U_iso_or_equiv
_atom_site_adp_type
_atom_site_occupancy
_atom_site_site_symmetry_order
_atom_site_calc_flag
_atom_site_refinement_flags_posn
_atom_site_refinement_flags_adp
Co1 Co 0.29314(3) 0.34594(3) 0.42101(2) 0.04041(14) Uani 1 1 d . .
S1 S -0.07927(10) 0.70510(8) 0.36869(5) 0.0832(4) Uani 1 1 d . .
Si1 Si 0.19179(9) 0.11243(8) 0.47103(5) 0.0605(3) Uani 1 1 d . .
O1 O 0.00602(19) 0.28856(19) 0.41273(12) 0.0730(8) Uani 1 1 d . .
N1 N -0.0125(2) 0.4677(2) 0.39726(12) 0.0550(8) Uani 1 1 d . .
H1 H 0.016(2) 0.525(2) 0.4051(13) 0.055(10) Uiso 1 1 d . .
C1 C 0.0377(3) 0.3654(3) 0.41929(14) 0.0514(9) Uani 1 1 d . .
C2 C 0.1355(3) 0.3544(3) 0.45340(13) 0.0470(8) Uani 1 1 d . .
C3 C 0.1723(3) 0.4373(3) 0.47354(14) 0.0539(9) Uani 1 1 d . .
H3 H 0.1374 0.5137 0.4677 0.065 Uiso 1 1 calc R U
C4 C 0.2665(3) 0.3873(3) 0.50527(13) 0.0580(10) Uani 1 1 d . .
H4 H 0.3080 0.4235 0.5249 0.070 Uiso 1 1 calc R U
C5 C 0.2884(3) 0.2751(3) 0.50425(13) 0.0558(10) Uani 1 1 d . .
H5 H 0.3489 0.2219 0.5225 0.067 Uiso 1 1 calc R U
C6 C 0.2074(3) 0.2517(3) 0.47249(13) 0.0490(9) Uani 1 1 d . .
C7 C 0.3884(2) 0.2767(2) 0.35573(12) 0.0418(8) Uani 1 1 d . .
C8 C 0.4415(2) 0.3383(2) 0.38683(12) 0.0394(8) Uani 1 1 d . .
C9 C 0.3600(2) 0.4382(2) 0.36689(12) 0.0387(7) Uani 1 1 d . .
C10 C 0.3066(2) 0.3754(2) 0.33591(12) 0.0400(8) Uani 1 1 d . .
C11 C 0.4212(2) 0.1647(2) 0.33974(13) 0.0402(8) Uani 1 1 d . .
C12 C 0.4016(3) 0.1411(3) 0.28555(14) 0.0508(9) Uani 1 1 d . .
H12 H 0.3660 0.1956 0.2598 0.061 Uiso 1 1 calc R U
C13 C 0.4350(3) 0.0367(3) 0.26978(16) 0.0609(10) Uani 1 1 d . .
H13 H 0.4211 0.0223 0.2339 0.073 Uiso 1 1 calc R U
C14 C 0.4886(3) -0.0448(3) 0.30747(19) 0.0694(11) Uani 1 1 d . .
H14 H 0.5101 -0.1141 0.2972 0.083 Uiso 1 1 calc R U
C15 C 0.5103(3) -0.0230(3) 0.36083(18) 0.0675(11) Uani 1 1 d . .
H15 H 0.5470 -0.0781 0.3860 0.081 Uiso 1 1 calc R U
C16 C 0.4779(3) 0.0806(3) 0.37730(15) 0.0555(9) Uani 1 1 d . .
H16 H 0.4937 0.0940 0.4130 0.067 Uiso 1 1 calc R U
C17 C 0.5467(2) 0.3144(2) 0.41504(13) 0.0403(8) Uani 1 1 d . .
C18 C 0.5580(3) 0.3650(3) 0.46271(14) 0.0534(9) Uani 1 1 d . .
H18 H 0.4974 0.4113 0.4787 0.064 Uiso 1 1 calc R U
C19 C 0.6578(3) 0.3474(3) 0.48669(14) 0.0589(10) Uani 1 1 d . .
H19 H 0.6631 0.3820 0.5182 0.071 Uiso 1 1 calc R U
C20 C 0.7490(3) 0.2783(3) 0.46367(15) 0.0613(10) Uani 1 1 d . .
H20 H 0.8155 0.2662 0.4797 0.074 Uiso 1 1 calc R U
C21 C 0.7400(3) 0.2273(3) 0.41650(16) 0.0607(10) Uani 1 1 d . .
H21 H 0.8010 0.1811 0.4009 0.073 Uiso 1 1 calc R U
C22 C 0.6396(3) 0.2449(3) 0.39205(14) 0.0487(9) Uani 1 1 d . .
H22 H 0.6348 0.2102 0.3605 0.058 Uiso 1 1 calc R U
C23 C 0.3517(3) 0.5522(2) 0.36894(12) 0.0418(8) Uani 1 1 d . .
C24 C 0.4444(3) 0.5840(3) 0.37290(13) 0.0516(9) Uani 1 1 d . .
H24 H 0.5110 0.5329 0.3754 0.062 Uiso 1 1 calc R U
C25 C 0.4393(3) 0.6921(3) 0.37312(16) 0.0666(11) Uani 1 1 d . .
H25 H 0.5019 0.7117 0.3754 0.080 Uiso 1 1 calc R U
C26 C 0.3402(4) 0.7686(3) 0.36994(17) 0.0757(12) Uani 1 1 d . .
H26 H 0.3361 0.8398 0.3702 0.091 Uiso 1 1 calc R U
C27 C 0.2464(3) 0.7387(3) 0.36635(17) 0.0696(11) Uani 1 1 d . .
H27 H 0.1799 0.7901 0.3644 0.084 Uiso 1 1 calc R U
C28 C 0.2523(3) 0.6309(3) 0.36573(14) 0.0562(9) Uani 1 1 d . .
H28 H 0.1896 0.6118 0.3632 0.067 Uiso 1 1 calc R U
C29 C 0.2203(2) 0.4009(2) 0.29303(12) 0.0403(8) Uani 1 1 d . .
C30 C 0.1559(3) 0.3330(3) 0.28840(14) 0.0575(10) Uani 1 1 d . .
H30 H 0.1648 0.2728 0.3133 0.069 Uiso 1 1 calc R U
C31 C 0.0787(3) 0.3555(4) 0.24666(17) 0.0743(12) Uani 1 1 d . .
H31 H 0.0368 0.3102 0.2441 0.089 Uiso 1 1 calc R U
C32 C 0.0643(3) 0.4451(4) 0.20913(18) 0.0789(13) Uani 1 1 d . .
H32 H 0.0127 0.4601 0.1817 0.095 Uiso 1 1 calc R U
C33 C 0.1271(3) 0.5114(3) 0.21299(17) 0.0790(13) Uani 1 1 d . .
H33 H 0.1177 0.5711 0.1877 0.095 Uiso 1 1 calc R U
C34 C 0.2053(3) 0.4904(3) 0.25445(14) 0.0589(10) Uani 1 1 d . .
H34 H 0.2471 0.5361 0.2563 0.071 Uiso 1 1 calc R U
C35 C -0.1059(3) 0.5038(3) 0.36231(14) 0.0528(9) Uani 1 1 d . .
C36 C -0.1584(3) 0.4357(3) 0.34346(17) 0.0710(11) Uani 1 1 d . .
H36 H -0.1348 0.3637 0.3546 0.085 Uiso 1 1 calc R U
C37 C -0.2456(3) 0.4745(4) 0.30828(19) 0.0876(14) Uani 1 1 d . .
H37 H -0.2793 0.4282 0.2957 0.105 Uiso 1 1 calc R U
C38 C -0.2828(4) 0.5827(4) 0.2919(2) 0.0939(15) Uani 1 1 d . .
H38 H -0.3412 0.6087 0.2684 0.113 Uiso 1 1 calc R U
C39 C -0.2326(4) 0.6504(3) 0.31050(19) 0.0862(14) Uani 1 1 d . .
H39 H -0.2576 0.7225 0.2995 0.103 Uiso 1 1 calc R U
C40 C -0.1435(3) 0.6131(3) 0.34605(16) 0.0646(11) Uani 1 1 d . .
C41 C -0.0208(3) 0.7407(4) 0.3018(2) 0.1093(17) Uani 1 1 d . .
H41A H 0.0326 0.6796 0.2889 0.164 Uiso 1 1 calc R U
H41B H 0.0121 0.7953 0.3064 0.164 Uiso 1 1 calc R U
H41C H -0.0761 0.7661 0.2745 0.164 Uiso 1 1 calc R U
C42 C 0.3162(3) 0.0178(3) 0.50469(19) 0.0926(15) Uani 1 1 d . .
H42A H 0.3170 -0.0539 0.5006 0.139 Uiso 1 1 calc R U
H42B H 0.3150 0.0287 0.5441 0.139 Uiso 1 1 calc R U
H42C H 0.3794 0.0306 0.4864 0.139 Uiso 1 1 calc R U
C43 C 0.1794(3) 0.0699(3) 0.39927(17) 0.0782(12) Uani 1 1 d . .
H43A H 0.1742 -0.0012 0.4030 0.117 Uiso 1 1 calc R U
H43B H 0.2417 0.0725 0.3761 0.117 Uiso 1 1 calc R U
H43C H 0.1161 0.1166 0.3820 0.117 Uiso 1 1 calc R U
C44 C 0.0730(3) 0.1032(3) 0.51857(18) 0.0884(14) Uani 1 1 d . .
H44A H 0.0078 0.1483 0.5023 0.133 Uiso 1 1 calc R U
H44B H 0.0805 0.1254 0.5550 0.133 Uiso 1 1 calc R U
H44C H 0.0701 0.0313 0.5226 0.133 Uiso 1 1 calc R U
Co2 Co 0.65194(3) 0.17850(3) 0.09157(2) 0.04614(15) Uani 1 1 d . .
S2 S 1.00729(9) -0.18458(9) 0.14219(6) 0.0877(4) Uani 1 1 d . .
Si2 Si 0.76058(8) 0.41548(8) 0.05750(5) 0.0629(3) Uani 1 1 d . .
O2 O 0.9456(2) 0.2277(2) 0.10687(14) 0.0920(10) Uani 1 1 d . .
N2 N 0.9535(3) 0.0513(3) 0.11973(15) 0.0683(10) Uani 1 1 d . .
H2 H 0.925(3) -0.003(3) 0.1110(19) 0.119(18) Uiso 1 1 d . .
C45 C 0.9087(3) 0.1544(3) 0.09837(17) 0.0608(10) Uani 1 1 d . .
C46 C 0.8115(3) 0.1725(3) 0.06338(14) 0.0505(9) Uani 1 1 d . .
C47 C 0.7753(3) 0.0949(3) 0.03839(14) 0.0564(10) Uani 1 1 d . .
H47 H 0.8095 0.0182 0.0416 0.068 Uiso 1 1 calc R U
C48 C 0.6821(3) 0.1503(3) 0.00580(14) 0.0622(10) Uani 1 1 d . .
H48 H 0.6418 0.1184 -0.0172 0.075 Uiso 1 1 calc R U
C49 C 0.6618(3) 0.2604(3) 0.01222(14) 0.0597(10) Uani 1 1 d . .
H49 H 0.6022 0.3166 -0.0049 0.072 Uiso 1 1 calc R U
C50 C 0.7415(3) 0.2783(3) 0.04727(14) 0.0519(9) Uani 1 1 d . .
C51 C 0.6319(3) 0.1447(2) 0.17605(13) 0.0454(8) Uani 1 1 d . .
C52 C 0.5844(2) 0.0813(3) 0.14205(13) 0.0446(8) Uani 1 1 d . .
C53 C 0.5028(3) 0.1790(2) 0.12101(13) 0.0446(8) Uani 1 1 d . .
C54 C 0.5486(3) 0.2420(3) 0.15545(13) 0.0452(8) Uani 1 1 d . .
C55 C 0.7153(3) 0.1184(3) 0.22022(13) 0.0470(8) Uani 1 1 d . .
C56 C 0.7818(3) 0.1827(3) 0.22518(16) 0.0640(10) Uani 1 1 d . .
H56 H 0.7746 0.2432 0.2007 0.077 Uiso 1 1 calc R U
C57 C 0.8597(3) 0.1564(4) 0.26697(18) 0.0813(13) Uani 1 1 d . .
H57 H 0.9038 0.1996 0.2699 0.098 Uiso 1 1 calc R U
C58 C 0.8711(3) 0.0669(4) 0.30378(18) 0.0809(13) Uani 1 1 d . .
H58 H 0.9244 0.0484 0.3305 0.097 Uiso 1 1 calc R U
C59 C 0.8033(3) 0.0052(3) 0.30076(16) 0.0749(12) Uani 1 1 d . .
H59 H 0.8088 -0.0531 0.3266 0.090 Uiso 1 1 calc R U
C60 C 0.7263(3) 0.0297(3) 0.25916(14) 0.0596(10) Uani 1 1 d . .
H60 H 0.6818 -0.0133 0.2572 0.072 Uiso 1 1 calc R U
C61 C 0.5977(3) -0.0340(3) 0.13953(13) 0.0477(8) Uani 1 1 d . .
C62 C 0.6971(3) -0.1109(3) 0.15125(14) 0.0585(10) Uani 1 1 d . .
H62 H 0.7571 -0.0896 0.1580 0.070 Uiso 1 1 calc R U
C63 C 0.7057(4) -0.2189(3) 0.15277(17) 0.0764(12) Uani 1 1 d . .
H63 H 0.7714 -0.2688 0.1604 0.092 Uiso 1 1 calc R U
C64 C 0.6154(4) -0.2528(3) 0.14276(18) 0.0841(13) Uani 1 1 d . .
H64 H 0.6215 -0.3247 0.1442 0.101 Uiso 1 1 calc R U
C65 C 0.5182(4) -0.1782(3) 0.13080(16) 0.0714(11) Uani 1 1 d . .
H65 H 0.4588 -0.2001 0.1237 0.086 Uiso 1 1 calc R U
C66 C 0.5084(3) -0.0695(3) 0.12923(14) 0.0574(10) Uani 1 1 d . .
H66 H 0.4424 -0.0202 0.1213 0.069 Uiso 1 1 calc R U
C67 C 0.4012(3) 0.2002(3) 0.08922(14) 0.0461(8) Uani 1 1 d . .
C68 C 0.3987(3) 0.1548(3) 0.03836(15) 0.0610(10) Uani 1 1 d . .
H68 H 0.4628 0.1140 0.0225 0.073 Uiso 1 1 calc R U
C69 C 0.3018(3) 0.1696(3) 0.01086(16) 0.0753(12) Uani 1 1 d . .
H69 H 0.3017 0.1390 -0.0228 0.090 Uiso 1 1 calc R U
C70 C 0.2063(4) 0.2307(4) 0.03476(19) 0.0865(14) Uani 1 1 d . .
H70 H 0.1416 0.2409 0.0172 0.104 Uiso 1 1 calc R U
C71 C 0.2073(3) 0.2765(3) 0.08478(18) 0.0798(13) Uani 1 1 d . .
H71 H 0.1430 0.3176 0.1003 0.096 Uiso 1 1 calc R U
C72 C 0.3030(3) 0.2619(3) 0.11222(15) 0.0634(10) Uani 1 1 d . .
H72 H 0.3020 0.2929 0.1458 0.076 Uiso 1 1 calc R U
C73 C 0.5125(3) 0.3541(3) 0.17023(14) 0.0478(8) Uani 1 1 d . .
C74 C 0.4531(3) 0.4353(3) 0.13204(16) 0.0667(11) Uani 1 1 d . .
H74 H 0.4370 0.4188 0.0971 0.080 Uiso 1 1 calc R U
C75 C 0.4184(3) 0.5401(3) 0.1461(2) 0.0797(13) Uani 1 1 d . .
H75 H 0.3792 0.5928 0.1204 0.096 Uiso 1 1 calc R U
C76 C 0.4418(4) 0.5665(3) 0.1981(2) 0.0808(13) Uani 1 1 d . .
H76 H 0.4198 0.6367 0.2070 0.097 Uiso 1 1 calc R U
C77 C 0.4981(3) 0.4875(4) 0.23657(19) 0.0766(12) Uani 1 1 d . .
H77 H 0.5126 0.5047 0.2717 0.092 Uiso 1 1 calc R U
C78 C 0.5332(3) 0.3821(3) 0.22310(15) 0.0593(10) Uani 1 1 d . .
H78 H 0.5707 0.3299 0.2494 0.071 Uiso 1 1 calc R U
C79 C 1.0450(3) 0.0090(3) 0.15453(17) 0.0686(11) Uani 1 1 d . .
C80 C 1.1008(4) 0.0722(4) 0.1765(2) 0.1090(18) Uani 1 1 d . .
H80 H 1.0802 0.1450 0.1675 0.131 Uiso 1 1 calc R U
C81 C 1.1869(4) 0.0250(5) 0.2115(3) 0.133(2) Uani 1 1 d . .
H81 H 1.2220 0.0675 0.2268 0.160 Uiso 1 1 calc R U
C82 C 1.2214(5) -0.0831(6) 0.2242(3) 0.138(2) Uani 1 1 d . .
H82 H 1.2808 -0.1135 0.2465 0.166 Uiso 1 1 calc R U
C83 C 1.1664(4) -0.1459(4) 0.2034(2) 0.1103(18) Uani 1 1 d . .
H83 H 1.1879 -0.2186 0.2128 0.132 Uiso 1 1 calc R U
C84 C 1.0780(3) -0.1012(3) 0.16780(17) 0.0728(12) Uani 1 1 d . .
C85 C 1.0652(5) -0.1950(5) 0.0730(2) 0.163(3) Uani 1 1 d . .
H85A H 1.0440 -0.1269 0.0522 0.245 Uiso 1 1 calc R U
H85B H 1.0408 -0.2445 0.0543 0.245 Uiso 1 1 calc R U
H85C H 1.1422 -0.2192 0.0749 0.245 Uiso 1 1 calc R U
C86 C 0.7701(3) 0.4461(3) 0.13331(16) 0.0732(12) Uani 1 1 d . .
H86A H 0.7843 0.5132 0.1333 0.110 Uiso 1 1 calc R U
H86B H 0.8274 0.3917 0.1513 0.110 Uiso 1 1 calc R U
H86C H 0.7034 0.4489 0.1536 0.110 Uiso 1 1 calc R U
C87 C 0.6414(3) 0.5198(3) 0.02698(18) 0.0891(14) Uani 1 1 d . .
H87A H 0.6574 0.5863 0.0214 0.134 Uiso 1 1 calc R U
H87B H 0.5802 0.5265 0.0526 0.134 Uiso 1 1 calc R U
H87C H 0.6254 0.4999 -0.0086 0.134 Uiso 1 1 calc R U
C88 C 0.8818(3) 0.4331(4) 0.0140(2) 0.1124(18) Uani 1 1 d . .
H88A H 0.8664 0.4409 -0.0255 0.169 Uiso 1 1 calc R U
H88B H 0.9426 0.3722 0.0213 0.169 Uiso 1 1 calc R U
H88C H 0.8979 0.4952 0.0240 0.169 Uiso 1 1 calc R U

loop_
_atom_site_aniso_label
_atom_site_aniso_U_11
_atom_site_aniso_U_22
_atom_site_aniso_U_33
_atom_site_aniso_U_23
_atom_site_aniso_U_13
_atom_site_aniso_U_12
Co1 0.0470(3) 0.0376(3) 0.0409(3) -0.0004(2) -0.0073(2) -0.0187(2)
S1 0.1004(9) 0.0522(6) 0.0958(8) -0.0025(6) -0.0206(7) -0.0180(6)
Si1 0.0656(7) 0.0488(6) 0.0737(7) 0.0138(6) -0.0171(6) -0.0298(5)
O1 0.0603(17) 0.0490(16) 0.115(2) 0.0111(15) -0.0282(15) -0.0249(14)
N1 0.055(2) 0.0425(19) 0.067(2) 0.0019(16) -0.0107(15) -0.0136(16)
C1 0.046(2) 0.050(2) 0.058(2) 0.0026(19) 0.0035(17) -0.0154(19)
C2 0.048(2) 0.048(2) 0.047(2) -0.0016(17) 0.0002(16) -0.0180(18)
C3 0.061(2) 0.049(2) 0.055(2) -0.0100(18) 0.0079(19) -0.0209(19)
C4 0.074(3) 0.071(3) 0.041(2) -0.0108(19) -0.0005(19) -0.038(2)
C5 0.065(2) 0.066(3) 0.046(2) 0.0138(19) -0.0143(18) -0.036(2)
C6 0.056(2) 0.053(2) 0.0434(19) 0.0099(17) -0.0062(17) -0.0278(18)
C7 0.049(2) 0.0362(19) 0.0427(18) 0.0013(15) -0.0079(15) -0.0170(16)
C8 0.046(2) 0.0376(19) 0.0381(17) -0.0032(15) -0.0043(15) -0.0171(16)
C9 0.0425(19) 0.0362(18) 0.0400(18) -0.0027(15) -0.0046(15) -0.0151(15)
C10 0.047(2) 0.0390(19) 0.0380(17) -0.0007(15) -0.0015(15) -0.0188(16)
C11 0.0402(19) 0.0384(19) 0.0470(19) -0.0042(16) -0.0054(15) -0.0179(15)
C12 0.053(2) 0.047(2) 0.055(2) -0.0105(18) -0.0033(17) -0.0167(18)
C13 0.055(2) 0.069(3) 0.069(3) -0.031(2) 0.005(2) -0.027(2)
C14 0.068(3) 0.045(2) 0.105(3) -0.024(2) 0.012(2) -0.028(2)
C15 0.074(3) 0.039(2) 0.089(3) 0.003(2) -0.008(2) -0.017(2)
C16 0.067(2) 0.044(2) 0.060(2) 0.0002(19) -0.0126(19) -0.0224(19)
C17 0.0415(19) 0.0371(19) 0.0450(19) -0.0015(16) -0.0028(15) -0.0160(16)
C18 0.047(2) 0.063(2) 0.055(2) -0.0192(19) -0.0038(17) -0.0197(18)
C19 0.054(2) 0.081(3) 0.049(2) -0.012(2) -0.0098(18) -0.027(2)
C20 0.048(2) 0.078(3) 0.061(2) 0.001(2) -0.0151(19) -0.024(2)
C21 0.048(2) 0.060(2) 0.070(3) -0.007(2) -0.0051(19) -0.0090(19)
C22 0.054(2) 0.045(2) 0.051(2) -0.0071(17) -0.0081(17) -0.0165(18)
C23 0.049(2) 0.0376(19) 0.0413(18) -0.0045(15) 0.0001(15) -0.0170(17)
C24 0.060(2) 0.041(2) 0.058(2) -0.0065(17) 0.0013(18) -0.0216(18)
C25 0.075(3) 0.058(3) 0.081(3) -0.011(2) 0.003(2) -0.040(2)
C26 0.095(3) 0.039(2) 0.099(3) -0.005(2) -0.001(3) -0.028(2)
C27 0.067(3) 0.040(2) 0.100(3) -0.008(2) -0.007(2) -0.011(2)
C28 0.059(2) 0.044(2) 0.068(2) -0.0023(19) -0.0076(19) -0.0176(19)
C29 0.0391(19) 0.0412(19) 0.0412(18) -0.0039(16) -0.0033(15) -0.0120(16)
C30 0.061(2) 0.062(2) 0.056(2) -0.0018(19) -0.0093(19) -0.029(2)
C31 0.059(3) 0.095(3) 0.080(3) -0.024(3) -0.015(2) -0.033(2)
C32 0.059(3) 0.095(4) 0.078(3) -0.014(3) -0.031(2) -0.008(3)
C33 0.086(3) 0.071(3) 0.068(3) 0.012(2) -0.031(2) -0.005(3)
C34 0.066(2) 0.053(2) 0.059(2) 0.0066(19) -0.0182(19) -0.0193(19)
C35 0.049(2) 0.053(2) 0.053(2) 0.0010(18) 0.0004(17) -0.0123(19)
C36 0.061(3) 0.062(3) 0.092(3) 0.009(2) -0.015(2) -0.022(2)
C37 0.070(3) 0.081(3) 0.117(4) 0.014(3) -0.035(3) -0.029(3)
C38 0.079(3) 0.092(4) 0.112(4) 0.021(3) -0.038(3) -0.028(3)
C39 0.081(3) 0.064(3) 0.105(4) 0.016(3) -0.024(3) -0.011(3)
C40 0.061(3) 0.056(3) 0.070(3) -0.002(2) -0.009(2) -0.007(2)
C41 0.073(3) 0.098(4) 0.154(5) -0.029(3) 0.016(3) -0.020(3)
C42 0.095(3) 0.067(3) 0.116(4) 0.042(3) -0.035(3) -0.031(3)
C43 0.085(3) 0.049(2) 0.102(3) -0.001(2) -0.014(2) -0.021(2)
C44 0.100(3) 0.085(3) 0.099(3) 0.003(3) 0.001(3) -0.060(3)
Co2 0.0438(3) 0.0465(3) 0.0465(3) 0.0036(2) -0.0071(2) -0.0118(2)
S2 0.0758(8) 0.0573(7) 0.1216(10) 0.0151(7) -0.0041(7) -0.0131(6)
Si2 0.0547(7) 0.0484(6) 0.0837(8) 0.0074(6) -0.0030(6) -0.0159(5)
O2 0.0635(18) 0.0528(17) 0.161(3) -0.0013(19) -0.0327(18) -0.0163(15)
N2 0.059(2) 0.042(2) 0.100(3) 0.0038(19) -0.0259(18) -0.0065(17)
C45 0.041(2) 0.051(2) 0.090(3) -0.003(2) -0.004(2) -0.012(2)
C46 0.044(2) 0.045(2) 0.059(2) 0.0001(18) 0.0028(17) -0.0098(18)
C47 0.050(2) 0.055(2) 0.059(2) -0.0055(19) 0.0015(18) -0.0069(19)
C48 0.065(3) 0.084(3) 0.043(2) -0.008(2) 0.0010(18) -0.029(2)
C49 0.056(2) 0.063(3) 0.053(2) 0.010(2) -0.0002(18) -0.012(2)
C50 0.046(2) 0.052(2) 0.055(2) 0.0082(18) 0.0016(17) -0.0135(18)
C51 0.047(2) 0.045(2) 0.0458(19) 0.0020(16) -0.0051(16) -0.0164(17)
C52 0.043(2) 0.048(2) 0.0454(19) -0.0041(17) -0.0039(15) -0.0162(17)
C53 0.045(2) 0.045(2) 0.0436(19) -0.0004(16) -0.0035(15) -0.0136(17)
C54 0.049(2) 0.047(2) 0.0408(18) -0.0015(16) -0.0057(16) -0.0162(17)
C55 0.046(2) 0.047(2) 0.0460(19) 0.0003(17) -0.0080(16) -0.0121(17)
C56 0.071(3) 0.059(2) 0.068(2) 0.003(2) -0.013(2) -0.029(2)
C57 0.068(3) 0.099(4) 0.091(3) -0.022(3) -0.022(2) -0.038(3)
C58 0.065(3) 0.089(3) 0.077(3) -0.009(3) -0.031(2) 0.001(3)
C59 0.084(3) 0.066(3) 0.065(3) 0.005(2) -0.026(2) -0.004(2)
C60 0.061(2) 0.060(2) 0.057(2) 0.007(2) -0.0155(19) -0.018(2)
C61 0.054(2) 0.045(2) 0.0436(19) -0.0031(17) -0.0013(16) -0.0136(18)
C62 0.060(2) 0.047(2) 0.068(2) -0.002(2) -0.0030(19) -0.016(2)
C63 0.078(3) 0.053(3) 0.089(3) -0.002(2) -0.004(2) -0.005(2)
C64 0.112(4) 0.045(3) 0.095(3) -0.010(2) -0.001(3) -0.022(3)
C65 0.088(3) 0.063(3) 0.076(3) -0.011(2) 0.000(2) -0.040(3)
C66 0.064(2) 0.050(2) 0.060(2) -0.0054(19) -0.0052(19) -0.018(2)
C67 0.046(2) 0.044(2) 0.048(2) 0.0000(17) -0.0082(16) -0.0119(17)
C68 0.052(2) 0.074(3) 0.058(2) -0.016(2) -0.0060(19) -0.015(2)
C69 0.072(3) 0.103(3) 0.059(2) -0.014(2) -0.019(2) -0.033(3)
C70 0.057(3) 0.119(4) 0.086(3) -0.005(3) -0.028(2) -0.026(3)
C71 0.042(2) 0.099(3) 0.091(3) -0.018(3) -0.009(2) -0.005(2)
C72 0.056(2) 0.070(3) 0.060(2) -0.010(2) -0.0082(19) -0.009(2)
C73 0.051(2) 0.046(2) 0.049(2) -0.0013(18) 0.0012(17) -0.0191(18)
C74 0.082(3) 0.055(3) 0.061(2) -0.003(2) -0.005(2) -0.017(2)
C75 0.096(3) 0.043(2) 0.093(3) 0.003(2) 0.006(3) -0.014(2)
C76 0.081(3) 0.057(3) 0.110(4) -0.029(3) 0.031(3) -0.028(3)
C77 0.070(3) 0.089(3) 0.082(3) -0.040(3) 0.013(2) -0.034(3)
C78 0.053(2) 0.071(3) 0.056(2) -0.011(2) -0.0011(18) -0.020(2)
C79 0.045(2) 0.062(3) 0.091(3) 0.005(2) -0.016(2) -0.005(2)
C80 0.077(3) 0.087(3) 0.164(5) -0.011(4) -0.052(3) -0.017(3)
C81 0.091(4) 0.138(5) 0.178(6) 0.005(5) -0.075(4) -0.036(4)
C82 0.092(4) 0.157(6) 0.164(6) 0.056(5) -0.071(4) -0.041(4)
C83 0.074(3) 0.097(4) 0.144(5) 0.052(4) -0.036(3) -0.013(3)
C84 0.051(2) 0.067(3) 0.094(3) 0.014(2) -0.006(2) -0.012(2)
C85 0.152(5) 0.201(7) 0.159(6) -0.102(5) 0.070(5) -0.075(5)
C86 0.073(3) 0.047(2) 0.099(3) 0.001(2) -0.019(2) -0.016(2)
C87 0.103(4) 0.061(3) 0.088(3) 0.020(2) -0.013(3) -0.005(3)
C88 0.083(3) 0.087(3) 0.173(5) -0.003(3) 0.040(3) -0.045(3)

loop_
_atom_type_symbol
_atom_type_description
_atom_type_scat_dispersion_real
_atom_type_scat_dispersion_imag
_atom_type_scat_source
C C 0.0033 0.0016 'International Tables Vol C Tables 4.2.6.8 and 6.1.1.4'
H H 0.0000 0.0000 'International Tables Vol C Tables 4.2.6.8 and 6.1.1.4'
Co Co 0.3494 0.9721 'International Tables Vol C Tables 4.2.6.8 and 6.1.1.4'
N N 0.0061 0.0033 'International Tables Vol C Tables 4.2.6.8 and 6.1.1.4'
O O 0.0106 0.0060 'International Tables Vol C Tables 4.2.6.8 and 6.1.1.4'
S S 0.1246 0.1234 'International Tables Vol C Tables 4.2.6.8 and 6.1.1.4'
Si Si 0.0817 0.0704 'International Tables Vol C Tables 4.2.6.8 and 6.1.1.4'

loop_
_geom_angle_atom_site_label_1
_geom_angle_atom_site_label_2
_geom_angle_atom_site_label_3
_geom_angle
C9 Co1 C8 43.08(12)
C9 Co1 C10 43.19(12)
C8 Co1 C10 62.34(13)
C9 Co1 C7 62.23(17)
C8 Co1 C7 42.71(12)
C10 Co1 C7 42.61(14)
C9 Co1 C3 111.60(18)
C8 Co1 C3 141.17(14)
C10 Co1 C3 124.66(15)
C7 Co1 C3 166.93(13)
C9 Co1 C4 116.42(17)
C8 Co1 C4 115.62(14)
C10 Co1 C4 154.92(15)
C7 Co1 C4 152.76(14)
C3 Co1 C4 39.70(13)
C9 Co1 C5 146.28(13)
C8 Co1 C5 116.06(14)
C10 Co1 C5 165.45(14)
C7 Co1 C5 125.38(17)
C3 Co1 C5 66.55(17)
C4 Co1 C5 39.64(16)
C9 Co1 C2 135.70(13)
C8 Co1 C2 177.64(12)
C10 Co1 C2 115.34(13)
C7 Co1 C2 135.44(13)
C3 Co1 C2 40.12(13)
C4 Co1 C2 66.63(14)
C5 Co1 C2 66.06(14)
C9 Co1 C6 173.72(12)
C8 Co1 C6 141.30(13)
C10 Co1 C6 131.76(13)
C7 Co1 C6 117.33(17)
C3 Co1 C6 67.41(18)
C4 Co1 C6 67.11(16)
C5 Co1 C6 39.66(12)
C2 Co1 C6 39.68(13)
C40 S1 C41 99.4(2)
C43 Si1 C44 110.6(2)
C43 Si1 C42 108.7(2)
C44 Si1 C42 106.8(2)
C43 Si1 C6 115.86(16)
C44 Si1 C6 108.37(18)
C42 Si1 C6 106.1(2)
C1 N1 C35 128.1(3)
C1 N1 H1 119.3(18)
C35 N1 H1 112.6(18)
O1 C1 N1 123.8(4)
O1 C1 C2 121.4(3)
N1 C1 C2 114.7(3)
C3 C2 C6 109.2(3)
C3 C2 C1 128.4(3)
C6 C2 C1 122.3(3)
C3 C2 Co1 69.3(2)
C6 C2 Co1 71.6(2)
C1 C2 Co1 126.6(3)
C4 C3 C2 107.6(3)
C4 C3 Co1 70.3(2)
C2 C3 Co1 70.6(2)
C4 C3 H3 126.2
C2 C3 H3 126.2
Co1 C3 H3 126.2
C3 C4 C5 108.0(3)
C3 C4 Co1 70.0(2)
C5 C4 Co1 70.4(2)
C3 C4 H4 126.0
C5 C4 H4 126.0
Co1 C4 H4 126.0
C4 C5 C6 109.9(3)
C4 C5 Co1 69.95(19)
C6 C5 Co1 71.9(2)
C4 C5 H5 125.0
C6 C5 H5 125.0
Co1 C5 H5 125.0
C5 C6 C2 105.3(3)
C5 C6 Si1 123.7(2)
C2 C6 Si1 130.1(3)
C5 C6 Co1 68.4(2)
C2 C6 Co1 68.7(2)
Si1 C6 Co1 135.30(19)
C10 C7 C8 90.4(3)
C10 C7 C11 134.6(3)
C8 C7 C11 133.4(3)
C10 C7 Co1 68.43(19)
C8 C7 Co1 68.2(2)
C11 C7 Co1 131.0(2)
C7 C8 C9 90.1(3)
C7 C8 C17 134.9(3)
C9 C8 C17 133.7(3)
C7 C8 Co1 69.1(2)
C9 C8 Co1 68.44(19)
C17 C8 Co1 129.7(2)
C23 C9 C8 133.3(3)
C23 C9 C10 136.2(3)
C8 C9 C10 89.6(3)
C23 C9 Co1 128.4(2)
C8 C9 Co1 68.5(2)
C10 C9 Co1 68.6(2)
C7 C10 C9 89.9(3)
C7 C10 C29 133.6(3)
C9 C10 C29 135.5(3)
C7 C10 Co1 68.95(17)
C9 C10 Co1 68.21(18)
C29 C10 Co1 128.7(2)
C12 C11 C16 118.1(3)
C12 C11 C7 120.8(3)
C16 C11 C7 121.0(3)
C13 C12 C11 121.1(3)
C13 C12 H12 119.5
C11 C12 H12 119.5
C14 C13 C12 120.0(4)
C14 C13 H13 120.0
C12 C13 H13 120.0
C13 C14 C15 119.8(4)
C13 C14 H14 120.1
C15 C14 H14 120.1
C14 C15 C16 121.0(4)
C14 C15 H15 119.5
C16 C15 H15 119.5
C15 C16 C11 120.0(4)
C15 C16 H16 120.0
C11 C16 H16 120.0
C22 C17 C18 117.8(3)
C22 C17 C8 120.2(3)
C18 C17 C8 121.9(3)
C19 C18 C17 121.6(3)
C19 C18 H18 119.2
C17 C18 H18 119.2
C20 C19 C18 120.1(4)
C20 C19 H19 119.9
C18 C19 H19 119.9
C19 C20 C21 119.4(3)
C19 C20 H20 120.3
C21 C20 H20 120.3
C20 C21 C22 120.8(3)
C20 C21 H21 119.6
C22 C21 H21 119.6
C17 C22 C21 120.3(3)
C17 C22 H22 119.8
C21 C22 H22 119.8
C24 C23 C28 118.0(3)
C24 C23 C9 120.3(3)
C28 C23 C9 121.7(3)
C23 C24 C25 121.6(3)
C23 C24 H24 119.2
C25 C24 H24 119.2
C26 C25 C24 119.4(4)
C26 C25 H25 120.3
C24 C25 H25 120.3
C25 C26 C27 120.0(4)
C25 C26 H26 120.0
C27 C26 H26 120.0
C26 C27 C28 120.1(4)
C26 C27 H27 119.9
C28 C27 H27 119.9
C23 C28 C27 120.8(4)
C23 C28 H28 119.6
C27 C28 H28 119.6
C34 C29 C30 118.1(3)
C34 C29 C10 120.6(3)
C30 C29 C10 121.2(3)
C31 C30 C29 120.7(4)
C31 C30 H30 119.7
C29 C30 H30 119.7
C32 C31 C30 120.4(4)
C32 C31 H31 119.8
C30 C31 H31 119.8
C33 C32 C31 119.4(4)
C33 C32 H32 120.3
C31 C32 H32 120.3
C32 C33 C34 121.2(4)
C32 C33 H33 119.4
C34 C33 H33 119.4
C29 C34 C33 120.2(4)
C29 C34 H34 119.9
C33 C34 H34 119.9
C36 C35 C40 119.1(4)
C36 C35 N1 123.4(3)
C40 C35 N1 117.5(3)
C37 C36 C35 120.8(4)
C37 C36 H36 119.6
C35 C36 H36 119.6
C36 C37 C38 120.2(4)
C36 C37 H37 119.9
C38 C37 H37 119.9
C39 C38 C37 119.6(4)
C39 C38 H38 120.2
C37 C38 H38 120.2
C38 C39 C40 121.4(4)
C38 C39 H39 119.3
C40 C39 H39 119.3
C35 C40 C39 118.9(4)
C35 C40 S1 121.4(3)
C39 C40 S1 119.7(3)
S1 C41 H41A 109.5
S1 C41 H41B 109.5
H41A C41 H41B 109.5
S1 C41 H41C 109.5
H41A C41 H41C 109.5
H41B C41 H41C 109.5
Si1 C42 H42A 109.5
Si1 C42 H42B 109.5
H42A C42 H42B 109.5
Si1 C42 H42C 109.5
H42A C42 H42C 109.5
H42B C42 H42C 109.5
Si1 C43 H43A 109.5
Si1 C43 H43B 109.5
H43A C43 H43B 109.5
Si1 C43 H43C 109.5
H43A C43 H43C 109.5
H43B C43 H43C 109.5
Si1 C44 H44A 109.5
Si1 C44 H44B 109.5
H44A C44 H44B 109.5
Si1 C44 H44C 109.5
H44A C44 H44C 109.5
H44B C44 H44C 109.5
C53 Co2 C52 42.77(12)
C53 Co2 C51 62.53(13)
C52 Co2 C51 43.12(12)
C53 Co2 C54 42.87(13)
C52 Co2 C54 61.91(17)
C51 Co2 C54 42.67(14)
C53 Co2 C47 139.82(16)
C52 Co2 C47 112.33(18)
C51 Co2 C47 126.54(15)
C54 Co2 C47 169.06(13)
C53 Co2 C48 114.41(14)
C52 Co2 C48 118.36(17)
C51 Co2 C48 157.89(16)
C54 Co2 C48 150.09(15)
C47 Co2 C48 40.30(14)
C53 Co2 C49 116.42(14)
C52 Co2 C49 148.67(14)
C51 Co2 C49 162.46(15)
C54 Co2 C49 123.32(17)
C47 Co2 C49 66.74(17)
C48 Co2 C49 39.65(17)
C53 Co2 C46 177.47(12)
C52 Co2 C46 134.78(13)
C51 Co2 C46 115.36(13)
C54 Co2 C46 136.76(14)
C47 Co2 C46 39.86(14)
C48 Co2 C46 66.93(14)
C49 Co2 C46 66.04(14)
C53 Co2 C50 142.59(13)
C52 Co2 C50 171.52(13)
C51 Co2 C50 129.64(14)
C54 Co2 C50 116.77(17)
C47 Co2 C50 67.41(18)
C48 Co2 C50 67.37(16)
C49 Co2 C50 39.67(13)
C46 Co2 C50 39.71(13)
C85 S2 C84 98.9(3)
C87 Si2 C88 105.6(2)
C87 Si2 C86 106.88(19)
C88 Si2 C86 109.7(2)
C87 Si2 C50 107.5(2)
C88 Si2 C50 110.03(19)
C86 Si2 C50 116.42(16)
C45 N2 C79 128.8(4)
C45 N2 H2 120(3)
C79 N2 H2 111(3)
O2 C45 N2 122.9(4)
O2 C45 C46 121.7(3)
N2 C45 C46 115.3(3)
C47 C46 C50 109.6(3)
C47 C46 C45 127.9(3)
C50 C46 C45 122.4(3)
C47 C46 Co2 68.9(2)
C50 C46 Co2 71.9(2)
C45 C46 Co2 128.1(3)
C46 C47 C48 107.9(3)
C46 C47 Co2 71.3(2)
C48 C47 Co2 70.2(2)
C46 C47 H47 126.0
C48 C47 H47 126.0
Co2 C47 H47 126.0
C49 C48 C47 107.0(3)
C49 C48 Co2 70.3(2)
C47 C48 Co2 69.5(2)
C49 C48 H48 126.5
C47 C48 H48 126.5
Co2 C48 H48 126.5
C48 C49 C50 110.9(3)
C48 C49 Co2 70.1(2)
C50 C49 Co2 72.7(2)
C48 C49 H49 124.5
C50 C49 H49 124.5
Co2 C49 H49 124.5
C49 C50 C46 104.6(3)
C49 C50 Si2 125.4(3)
C46 C50 Si2 129.2(3)
C49 C50 Co2 67.6(2)
C46 C50 Co2 68.4(2)
Si2 C50 Co2 135.45(19)
C54 C51 C52 89.4(3)
C54 C51 C55 135.1(3)
C52 C51 C55 134.7(3)
C54 C51 Co2 68.79(17)
C52 C51 Co2 68.3(2)
C55 C51 Co2 127.8(2)
C53 C52 C61 133.7(3)
C53 C52 C51 90.2(3)
C61 C52 C51 135.0(3)
C53 C52 Co2 68.3(2)
C61 C52 Co2 129.4(2)
C51 C52 Co2 68.6(2)
C52 C53 C54 90.0(3)
C52 C53 C67 133.7(3)
C54 C53 C67 134.9(3)
C52 C53 Co2 69.0(2)
C54 C53 Co2 69.2(2)
C67 C53 Co2 129.3(2)
C51 C54 C53 90.5(3)
C51 C54 C73 135.2(3)
C53 C54 C73 133.6(3)
C51 C54 Co2 68.5(2)
C53 C54 Co2 67.9(2)
C73 C54 Co2 128.3(2)
C56 C55 C60 118.1(3)
C56 C55 C51 121.3(3)
C60 C55 C51 120.5(3)
C55 C56 C57 120.4(4)
C55 C56 H56 119.8
C57 C56 H56 119.8
C58 C57 C56 120.4(4)
C58 C57 H57 119.8
C56 C57 H57 119.8
C59 C58 C57 119.7(4)
C59 C58 H58 120.1
C57 C58 H58 120.1
C58 C59 C60 120.5(4)
C58 C59 H59 119.8
C60 C59 H59 119.8
C59 C60 C55 120.8(4)
C59 C60 H60 119.6
C55 C60 H60 119.6
C62 C61 C66 118.2(3)
C62 C61 C52 121.2(3)
C66 C61 C52 120.4(3)
C63 C62 C61 120.3(4)
C63 C62 H62 119.9
C61 C62 H62 119.9
C62 C63 C64 120.7(4)
C62 C63 H63 119.6
C64 C63 H63 119.6
C65 C64 C63 119.4(4)
C65 C64 H64 120.3
C63 C64 H64 120.3
C64 C65 C66 120.5(4)
C64 C65 H65 119.8
C66 C65 H65 119.8
C65 C66 C61 120.9(4)
C65 C66 H66 119.5
C61 C66 H66 119.5
C68 C67 C72 117.9(3)
C68 C67 C53 122.1(3)
C72 C67 C53 119.8(3)
C67 C68 C69 121.7(4)
C67 C68 H68 119.2
C69 C68 H68 119.2
C70 C69 C68 119.0(4)
C70 C69 H69 120.5
C68 C69 H69 120.5
C71 C70 C69 120.1(4)
C71 C70 H70 119.9
C69 C70 H70 119.9
C70 C71 C72 121.1(4)
C70 C71 H71 119.4
C72 C71 H71 119.4
C71 C72 C67 120.2(4)
C71 C72 H72 119.9
C67 C72 H72 119.9
C78 C73 C74 117.8(3)
C78 C73 C54 121.4(3)
C74 C73 C54 120.8(3)
C75 C74 C73 120.8(4)
C75 C74 H74 119.6
C73 C74 H74 119.6
C76 C75 C74 120.5(4)
C76 C75 H75 119.8
C74 C75 H75 119.8
C77 C76 C75 119.5(4)
C77 C76 H76 120.2
C75 C76 H76 120.2
C76 C77 C78 120.6(4)
C76 C77 H77 119.7
C78 C77 H77 119.7
C77 C78 C73 120.8(4)
C77 C78 H78 119.6
C73 C78 H78 119.6
C84 C79 C80 119.4(4)
C84 C79 N2 117.3(4)
C80 C79 N2 123.3(4)
C81 C80 C79 119.7(5)
C81 C80 H80 120.2
C79 C80 H80 120.2
C82 C81 C80 121.6(5)
C82 C81 H81 119.2
C80 C81 H81 119.2
C81 C82 C83 119.2(5)
C81 C82 H82 120.4
C83 C82 H82 120.4
C82 C83 C84 121.1(5)
C82 C83 H83 119.5
C84 C83 H83 119.5
C79 C84 C83 119.0(4)
C79 C84 S2 121.0(3)
C83 C84 S2 120.0(4)
S2 C85 H85A 109.5
S2 C85 H85B 109.5
H85A C85 H85B 109.5
S2 C85 H85C 109.5
H85A C85 H85C 109.5
H85B C85 H85C 109.5
Si2 C86 H86A 109.5
Si2 C86 H86B 109.5
H86A C86 H86B 109.5
Si2 C86 H86C 109.5
H86A C86 H86C 109.5
H86B C86 H86C 109.5
Si2 C87 H87A 109.5
Si2 C87 H87B 109.5
H87A C87 H87B 109.5
Si2 C87 H87C 109.5
H87A C87 H87C 109.5
H87B C87 H87C 109.5
Si2 C88 H88A 109.5
Si2 C88 H88B 109.5
H88A C88 H88B 109.5
Si2 C88 H88C 109.5
H88A C88 H88C 109.5
H88B C88 H88C 109.5

loop_
_geom_bond_atom_site_label_1
_geom_bond_atom_site_label_2
_geom_bond_distance
Co1 C9 2.026(4)
Co1 C8 2.027(5)
Co1 C10 2.031(5)
Co1 C7 2.039(4)
Co1 C3 2.104(4)
Co1 C4 2.108(5)
Co1 C5 2.115(5)
Co1 C2 2.122(5)
Co1 C6 2.162(4)
S1 C40 1.803(5)
S1 C41 1.805(6)
Si1 C43 1.876(5)
Si1 C44 1.887(5)
Si1 C42 1.897(5)
Si1 C6 1.919(5)
O1 C1 1.231(4)
N1 C1 1.387(5)
N1 C35 1.448(5)
N1 H1 0.97(3)
C1 C2 1.512(5)
C2 C3 1.450(5)
C2 C6 1.454(5)
C3 C4 1.430(5)
C3 H3 0.9800
C4 C5 1.432(5)
C4 H4 0.9800
C5 C6 1.451(5)
C5 H5 0.9800
C7 C10 1.479(4)
C7 C8 1.480(4)
C7 C11 1.498(5)
C8 C9 1.488(4)
C8 C17 1.496(5)
C9 C23 1.488(5)
C9 C10 1.494(4)
C10 C29 1.503(5)
C11 C12 1.408(5)
C11 C16 1.411(4)
C12 C13 1.403(5)
C12 H12 0.9300
C13 C14 1.379(5)
C13 H13 0.9300
C14 C15 1.390(6)
C14 H14 0.9300
C15 C16 1.398(5)
C15 H15 0.9300
C16 H16 0.9300
C17 C22 1.403(4)
C17 C18 1.405(5)
C18 C19 1.395(5)
C18 H18 0.9300
C19 C20 1.386(5)
C19 H19 0.9300
C20 C21 1.390(5)
C20 H20 0.9300
C21 C22 1.407(5)
C21 H21 0.9300
C22 H22 0.9300
C23 C24 1.401(5)
C23 C28 1.402(5)
C24 C25 1.415(5)
C24 H24 0.9300
C25 C26 1.387(5)
C25 H25 0.9300
C26 C27 1.398(6)
C26 H26 0.9300
C27 C28 1.409(5)
C27 H27 0.9300
C28 H28 0.9300
C29 C34 1.402(5)
C29 C30 1.412(5)
C30 C31 1.403(5)
C30 H30 0.9300
C31 C32 1.389(6)
C31 H31 0.9300
C32 C33 1.375(6)
C32 H32 0.9300
C33 C34 1.408(5)
C33 H33 0.9300
C34 H34 0.9300
C35 C36 1.398(5)
C35 C40 1.409(5)
C36 C37 1.392(5)
C36 H36 0.9300
C37 C38 1.398(6)
C37 H37 0.9300
C38 C39 1.371(6)
C38 H38 0.9300
C39 C40 1.414(5)
C39 H39 0.9300
C41 H41A 0.9600
C41 H41B 0.9600
C41 H41C 0.9600
C42 H42A 0.9600
C42 H42B 0.9600
C42 H42C 0.9600
C43 H43A 0.9600
C43 H43B 0.9600
C43 H43C 0.9600
C44 H44A 0.9600
C44 H44B 0.9600
C44 H44C 0.9600
Co2 C53 2.021(5)
Co2 C52 2.031(4)
Co2 C51 2.035(5)
Co2 C54 2.038(4)
Co2 C47 2.092(4)
Co2 C48 2.101(5)
Co2 C49 2.103(5)
Co2 C46 2.124(5)
Co2 C50 2.172(4)
S2 C85 1.769(6)
S2 C84 1.796(5)
Si2 C87 1.877(4)
Si2 C88 1.895(5)
Si2 C86 1.903(5)
Si2 C50 1.944(5)
O2 C45 1.240(4)
N2 C45 1.379(5)
N2 C79 1.432(5)
N2 H2 0.94(4)
C45 C46 1.501(5)
C46 C47 1.437(5)
C46 C50 1.460(5)
C47 C48 1.445(5)
C47 H47 0.9800
C48 C49 1.426(6)
C48 H48 0.9800
C49 C50 1.452(5)
C49 H49 0.9800
C51 C54 1.482(5)
C51 C52 1.494(5)
C51 C55 1.498(5)
C52 C53 1.478(5)
C52 C61 1.492(5)
C53 C54 1.484(5)
C53 C67 1.502(5)
C54 C73 1.489(5)
C55 C56 1.397(5)
C55 C60 1.404(5)
C56 C57 1.407(5)
C56 H56 0.9300
C57 C58 1.383(6)
C57 H57 0.9300
C58 C59 1.375(6)
C58 H58 0.9300
C59 C60 1.397(5)
C59 H59 0.9300
C60 H60 0.9300
C61 C62 1.415(5)
C61 C66 1.416(5)
C62 C63 1.399(6)
C62 H62 0.9300
C63 C64 1.414(6)
C63 H63 0.9300
C64 C65 1.382(6)
C64 H64 0.9300
C65 C66 1.405(5)
C65 H65 0.9300
C66 H66 0.9300
C67 C68 1.406(5)
C67 C72 1.409(5)
C68 C69 1.407(5)
C68 H68 0.9300
C69 C70 1.390(6)
C69 H69 0.9300
C70 C71 1.387(6)
C70 H70 0.9300
C71 C72 1.393(5)
C71 H71 0.9300
C72 H72 0.9300
C73 C78 1.406(5)
C73 C74 1.410(5)
C74 C75 1.394(6)
C74 H74 0.9300
C75 C76 1.389(6)
C75 H75 0.9300
C76 C77 1.385(6)
C76 H76 0.9300
C77 C78 1.397(6)
C77 H77 0.9300
C78 H78 0.9300
C79 C84 1.406(6)
C79 C80 1.409(6)
C80 C81 1.393(6)
C80 H80 0.9300
C81 C82 1.379(8)
C81 H81 0.9300
C82 C83 1.385(7)
C82 H82 0.9300
C83 C84 1.416(6)
C83 H83 0.9300
C85 H85A 0.9600
C85 H85B 0.9600
C85 H85C 0.9600
C86 H86A 0.9600
C86 H86B 0.9600
C86 H86C 0.9600
C87 H87A 0.9600
C87 H87B 0.9600
C87 H87C 0.9600
C88 H88A 0.9600
C88 H88B 0.9600
C88 H88C 0.9600
